data_2001452
loop_
_publ_author_name
'McCormick, F. B.'
'Gleason, W. B.'

_publ_section_title
;
 Structure of tri-\m-chloro-bis[(\h^6^-benzene)ruthenium(II)]
 hexafluoroarsenate
;
_journal_issue 8
_journal_name_full 'Acta Crystallographica Section C'
_journal_page_first 1493
_journal_page_last 1496
_journal_paper_doi 10.1107/S0108270193001490
_journal_volume 49
_journal_year 1993
_chemical_formula_sum 'C12 H12 As Cl3 F6 Ru2'
_chemical_formula_weight 653.64
_symmetry_cell_setting monoclinic
_symmetry_space_group_name_Hall '-P 2ybc'
_symmetry_space_group_name_H-M 'P 1 21/c 1'
_atom_type_scat_source IntTabIV
_cell_angle_alpha 90.0
_cell_angle_beta 101.56(4)
_cell_angle_gamma 90.0
_cell_formula_units_Z 4
_cell_length_a 10.538(3)
_cell_length_b 19.210(4)
_cell_length_c 8.686(2)
_cell_measurement_reflns_used 25
_cell_measurement_temperature 298
_cell_measurement_theta_max 15
_cell_measurement_theta_min 10
_cell_volume 1722.7(8)
_diffrn_measurement_device 'Enraf-Nonius CAD-4'
_diffrn_measurement_method \w
_diffrn_radiation_type MoK\a
_diffrn_radiation_wavelength 0.71073
_diffrn_reflns_av_R_equivalents 0.019
_diffrn_reflns_limit_h_max 12
_diffrn_reflns_limit_h_min -12
_diffrn_reflns_limit_k_max 22
_diffrn_reflns_limit_k_min 0
_diffrn_reflns_limit_l_max 10
_diffrn_reflns_limit_l_min -10
_diffrn_reflns_number 6221
_diffrn_reflns_theta_max 25
_diffrn_standards_decay_% 0
_diffrn_standards_interval_time 83
_diffrn_standards_number 3
_exptl_absorpt_coefficient_mu 4.15
_exptl_absorpt_correction_T_max 1.000
_exptl_absorpt_correction_T_min 0.708
_exptl_absorpt_correction_type empirical
_exptl_crystal_colour Red
_exptl_crystal_density_diffrn 2.52
_exptl_crystal_description Prism
_exptl_crystal_size_max 0.34
_exptl_crystal_size_mid 0.31
_exptl_crystal_size_min 0.15
_refine_diff_density_max 1.1
_refine_diff_density_min -1.1
_refine_ls_extinction_coef 5.42E-7(2)
_refine_ls_extinction_method Secondary
_refine_ls_goodness_of_fit_obs 2.15
_refine_ls_hydrogen_treatment noref
_refine_ls_number_parameters 218
_refine_ls_number_reflns 2449
_refine_ls_R_factor_obs 0.041
_refine_ls_shift/esd_max 0.01
_refine_ls_structure_factor_coef F
_refine_ls_weighting_details 'w = 1/\s^2^(F~o~)'
_refine_ls_weighting_scheme calc
_refine_ls_wR_factor_obs 0.052
_reflns_number_observed 2449
_reflns_number_total 3013
_reflns_observed_criterion I>3\s(I)
_cod_data_source_file st1045.cif
_cod_data_source_block st1045a
_cod_depositor_comments
;
The following automatic conversions were performed:

'_refine_ls_weighting_scheme' value '1/\s^2^(F~o~)' was changed to
'calc'. New tag '_refine_ls_weighting_details' was created. The value
of the new tag was set to 'w = 1/\s^2^(F~o~)'.

Automatic conversion script
Id: cif_fix_values 3143 2015-03-26 13:38:13Z robertas 
;
_cod_original_cell_volume 1722.7
_cod_database_code 2001452

loop_
_atom_site_label
_atom_site_fract_x
_atom_site_fract_y
_atom_site_fract_z
Ru(1) .63828(3) .13014(2) .20824(5)
Ru(2) .36766(3) .11832(2) .33749(5)
As 1.01526(5) .12541(2) .77784(6)
Cl(1) .46670(10) .04418(7) .1697(2)
Cl(2) .45200(10) .20586(7) .1846(2)
Cl(3) .59230(10) .12301(7) .4719(2)
F(1) .8522(3) .1280(2) .7090(5)
F(2) 1.1780(3) .1222(2) .8469(5)
F(3) .9981(4) .1841(2) .9200(4)
F(4) 1.0301(3) .0669(2) .6339(4)
F(5) .9930(4) .0581(2) .8979(4)
F(6) 1.0350(4) .1922(2) .6555(4)
C(1) .8371(5) .1658(4) .2841(7)
C(2) .7713(5) .2085(3) .1604(7)
C(3) .7082(6) .1797(3) .0211(7)
C(4) .7068(6) .1080(3) -.0014(8)
C(5) .7720(5) .0647(3) .1156(7)
C(6) .8362(5) .0925(4) .2588(8)
C(7) .2943(5) .1408(3) .5465(6)
C(8) .2313(5) .1837(3) .4263(7)
C(9) .1687(5) .1553(3) .2812(7)
C(10) .1693(5) .0824(3) .2588(6)
C(11) .2330(5) .0391(3) .3829(6)
C(12) .2942(5) .0684(3) .5232(6)
H(1) .8804 .1854 .3807
H(2) .7707 .2575 .1739
H(3) .6649 .2091 -.0607
H(4) .6609 .0887 -.0972
H(5) .7730 .0158 .0984
H(6) .8793 .0624 .3394
H(7) .3370 .1602 .6436
H(8) .2304 .2326 .4420
H(9) .1264 .1849 .1991
H(10) .1275 .0625 .1616
H(11) .2335 -.0099 .3693
H(12) .3370 .0391 .6055

loop_
_geom_angle_atom_site_label_1
_geom_angle_atom_site_label_2
_geom_angle_atom_site_label_3
_geom_angle
_geom_angle_publ_flag
Cl(1) Ru(1) Cl(2) 80.11(5) yes
Cl(1) Ru(1) Cl(3) 78.93(4) yes
Cl(2) Ru(1) Cl(3) 78.92(4) yes
Cl(1) Ru(2) Cl(2) 80.06(4) yes
Cl(1) Ru(2) Cl(3) 79.32(4) yes
Cl(2) Ru(2) Cl(3) 78.62(4) yes
Ru(1) Cl(1) Ru(2) 85.16(3) yes
Ru(1) Cl(2) Ru(2) 85.21(3) yes
Ru(1) Cl(3) Ru(2) 84.74(3) yes

loop_
_geom_bond_atom_site_label_1
_geom_bond_atom_site_label_2
_geom_bond_distance
_geom_bond_publ_flag
Ru(1) C(1) 2.177(4) yes
Ru(1) C(2) 2.153(4) yes
Ru(1) C(3) 2.138(4) yes
Ru(1) C(4) 2.132(4) yes
Ru(1) C(5) 2.160(4) yes
Ru(1) C(6) 2.168(4) yes
Ru(2) C(7) 2.154(4) yes
Ru(2) C(8) 2.163(4) yes
Ru(2) C(9) 2.175(4) yes
Ru(2) C(10) 2.178(4) yes
Ru(2) C(11) 2.170(3) yes
Ru(2) C(12) 2.149(4) yes
Ru(1) Cl(1) 2.4221(9) yes
Ru(1) Cl(2) 2.4190(10) yes
Ru(1) Cl(3) 2.438(2) yes
As F(1) 1.703(3) yes
As F(3) 1.708(2) yes
As F(5) 1.707(2) yes
Ru(2) Cl(1) 2.4190(10) yes
Ru(2) Cl(2) 2.4200(10) yes
Ru(2) Cl(3) 2.4220(10) yes
C(1) C(2) 1.418(7) yes
C(1) C(6) 1.426(8) yes
C(2) C(3) 1.375(7) yes
C(3) C(4) 1.390(6) yes
C(4) C(5) 1.385(7) yes
C(5) C(6) 1.397(8) yes
C(7) C(8) 1.390(7) yes
C(7) C(12) 1.406(6) yes
C(8) C(9) 1.409(7) yes
C(9) C(10) 1.416(7) yes
C(10) C(11) 1.418(6) yes
C(11) C(12) 1.379(6) yes
As F(2) 1.701(3) yes
As F(4) 1.711(2) yes
As F(6) 1.705(2) yes
